data_7039774
loop_
_publ_author_name
'Kovalenko, Oleksandr O.'
'Wendt, Ola F.'

_publ_section_title
;
 An electron poor iridium pincer complex for catalytic alkane
 dehydrogenation.
;
_journal_issue 40
_journal_name_full 'Dalton transactions (Cambridge, England : 2003)'
_journal_page_first 15963
_journal_page_last 15969
_journal_paper_doi 10.1039/c6dt01816e
_journal_volume 45
_journal_year 2016
_chemical_formula_moiety 'C24 H37 Cl F6 Ir O2 P2'
_chemical_formula_sum 'C24 H37 Cl F6 Ir O2 P2'
_chemical_formula_weight 761.12
_space_group_crystal_system monoclinic
_space_group_IT_number 14
_space_group_name_Hall '-P 2ybc'
_space_group_name_H-M_alt 'P 1 21/c 1'
_symmetry_space_group_name_Hall '-P 2ybc'
_symmetry_space_group_name_H-M 'P 1 21/c 1'
_atom_sites_solution_hydrogens geom
_audit_creation_method SHELXL-2014/7
_audit_update_record
;
2016-06-25 deposited with the CCDC.
2016-07-04 downloaded from the CCDC.
;
_cell_angle_alpha 90
_cell_angle_beta 109.444(5)
_cell_angle_gamma 90
_cell_formula_units_Z 4
_cell_length_a 8.318(5)
_cell_length_b 31.333(5)
_cell_length_c 12.075(5)
_cell_measurement_reflns_used 6554
_cell_measurement_temperature 293(2)
_cell_measurement_theta_max 28.6550
_cell_measurement_theta_min 2.8984
_cell_volume 2968(2)
_computing_cell_refinement
;
CrysAlisPro, Agilent Technologies,
Version 1.171.35.21 (release 20-01-2012 CrysAlis171 .NET)
(compiled Jan 23 2012,18:06:46)
;
_computing_data_collection
;
CrysAlisPro, Agilent Technologies,
Version 1.171.35.21 (release 20-01-2012 CrysAlis171 .NET)
(compiled Jan 23 2012,18:06:46)
;
_computing_data_reduction
;
CrysAlisPro, Agilent Technologies,
Version 1.171.35.21 (release 20-01-2012 CrysAlis171 .NET)
(compiled Jan 23 2012,18:06:46)
;
_computing_molecular_graphics 'Crystal Maker 8.7'
_computing_publication_material 'WinGX -2014.1'
_computing_structure_refinement 'SHELXL-2014/7 (Sheldrick, 2014)'
_computing_structure_solution 'SHELXS-97 (Sheldrick, 1990)'
_diffrn_ambient_temperature 293(2)
_diffrn_detector_area_resol_mean 16.1367
_diffrn_measured_fraction_theta_full 0.975
_diffrn_measured_fraction_theta_max 0.862
_diffrn_measurement_device_type 'Xcalibur, Eos'
_diffrn_measurement_method '\w scans'
_diffrn_radiation_monochromator graphite
_diffrn_radiation_source 'Enhance (Mo) X-ray Source'
_diffrn_radiation_type MoK\a
_diffrn_radiation_wavelength 0.71073
_diffrn_reflns_av_R_equivalents 0.0279
_diffrn_reflns_av_unetI/netI 0.0358
_diffrn_reflns_Laue_measured_fraction_full 0.975
_diffrn_reflns_Laue_measured_fraction_max 0.862
_diffrn_reflns_limit_h_max 9
_diffrn_reflns_limit_h_min -11
_diffrn_reflns_limit_k_max 39
_diffrn_reflns_limit_k_min -40
_diffrn_reflns_limit_l_max 15
_diffrn_reflns_limit_l_min -15
_diffrn_reflns_number 18421
_diffrn_reflns_point_group_measured_fraction_full 0.975
_diffrn_reflns_point_group_measured_fraction_max 0.862
_diffrn_reflns_theta_full 26.500
_diffrn_reflns_theta_max 28.719
_diffrn_reflns_theta_min 2.904
_exptl_absorpt_coefficient_mu 4.754
_exptl_absorpt_correction_T_max 1.00000
_exptl_absorpt_correction_T_min 0.74925
_exptl_absorpt_correction_type multi-scan
_exptl_absorpt_process_details
;
CrysAlisPro, Agilent Technologies,
Version 1.171.35.21 (release 20-01-2012 CrysAlis171 .NET)
(compiled Jan 23 2012,18:06:46)
Empirical absorption correction using spherical harmonics,
 implemented in SCALE3 ABSPACK scaling algorithm.
;
_exptl_crystal_colour red
_exptl_crystal_density_diffrn 1.704
_exptl_crystal_description block
_exptl_crystal_F_000 1500
_exptl_crystal_size_max 0.2
_exptl_crystal_size_mid 0.15
_exptl_crystal_size_min 0.1
_refine_diff_density_max 0.903
_refine_diff_density_min -1.800
_refine_diff_density_rms 0.096
_refine_ls_extinction_method none
_refine_ls_goodness_of_fit_ref 1.033
_refine_ls_hydrogen_treatment constr
_refine_ls_matrix_type full
_refine_ls_number_parameters 325
_refine_ls_number_reflns 6622
_refine_ls_number_restraints 0
_refine_ls_restrained_S_all 1.033
_refine_ls_R_factor_all 0.0501
_refine_ls_R_factor_gt 0.0374
_refine_ls_shift/su_max 0.001
_refine_ls_shift/su_mean 0.000
_refine_ls_structure_factor_coef Fsqd
_refine_ls_weighting_details 'w=1/[\s^2^(Fo^2^)+(0.0322P)^2^+7.3757P] where P=(Fo^2^+2Fc^2^)/3'
_refine_ls_weighting_scheme calc
_refine_ls_wR_factor_gt 0.0797
_refine_ls_wR_factor_ref 0.0867
_reflns_Friedel_coverage 0.000
_reflns_number_gt 5496
_reflns_number_total 6622
_reflns_threshold_expression 'I > 2\s(I)'
_cod_data_source_file c6dt01816e2.cif
_cod_data_source_block compl5
_cod_depositor_comments 'Adding full bibliography for 7039773--7039776.cif.'
_cod_database_code 7039774
_shelx_shelxl_version_number 2014/7
_shelx_space_group_comment
;
The symmetry employed for this shelxl refinement is uniquely defined
by the following loop, which should always be used as a source of
symmetry information in preference to the above space-group names.
They are only intended as comments.
;

loop_
_space_group_symop_operation_xyz
'x, y, z'
'-x, y+1/2, -z+1/2'
'-x, -y, -z'
'x, -y-1/2, z-1/2'

loop_
_atom_site_label
_atom_site_type_symbol
_atom_site_fract_x
_atom_site_fract_y
_atom_site_fract_z
_atom_site_U_iso_or_equiv
_atom_site_adp_type
_atom_site_occupancy
_atom_site_site_symmetry_order
_atom_site_calc_flag
_atom_site_refinement_flags_posn
_atom_site_refinement_flags_adp
Ir1 Ir 0.34782(2) 0.15418(2) 0.83947(2) 0.03630(7) Uani 1 1 d . .
P2 P 0.54908(17) 0.16804(4) 1.01845(12) 0.0381(3) Uani 1 1 d . .
P1 P 0.19500(16) 0.11883(5) 0.67084(11) 0.0419(3) Uani 1 1 d . .
O2 O 0.6674(4) 0.12426(12) 1.0471(3) 0.0456(9) Uani 1 1 d . .
F6 F 0.8380(6) 0.05659(17) 1.1881(3) 0.0957(15) Uani 1 1 d . .
O1 O 0.3018(5) 0.07348(13) 0.6794(3) 0.0520(10) Uani 1 1 d . .
F5 F 0.9342(6) 0.01094(15) 1.0988(4) 0.1081(18) Uani 1 1 d . .
F3 F 0.5896(9) -0.0364(2) 0.7268(6) 0.177(4) Uani 1 1 d . .
F4 F 0.9927(5) 0.07578(19) 1.0924(4) 0.1106(18) Uani 1 1 d . .
C4 C 0.6691(7) 0.02367(18) 0.8963(5) 0.0510(14) Uani 1 1 d . .
H4 H 0.7314 -0.0015 0.9074 0.061 Uiso 1 1 calc R U
F2 F 0.3342(8) -0.01722(19) 0.6688(6) 0.136(2) Uani 1 1 d . .
C5 C 0.7150(7) 0.05525(18) 0.9823(5) 0.0436(12) Uani 1 1 d . .
F1 F 0.4999(10) 0.0114(2) 0.6027(5) 0.151(3) Uani 1 1 d . .
C7 C 0.4910(11) -0.0036(2) 0.7018(7) 0.077(2) Uani 1 1 d . .
C11 C 0.7163(8) 0.2084(2) 1.0288(6) 0.0577(16) Uani 1 1 d . .
C3 C 0.5318(7) 0.02941(19) 0.7945(5) 0.0496(13) Uani 1 1 d . .
C8 C 0.8686(8) 0.0499(2) 1.0894(6) 0.0609(17) Uani 1 1 d . .
C12 C 0.4693(7) 0.1677(2) 1.1452(5) 0.0541(15) Uani 1 1 d . .
C10 C -0.0142(8) 0.0982(2) 0.6704(6) 0.0622(17) Uani 1 1 d . .
C6 C 0.6209(6) 0.09266(16) 0.9636(4) 0.0382(11) Uani 1 1 d . .
C9 C 0.1917(8) 0.1388(2) 0.5263(5) 0.0610(17) Uani 1 1 d . .
C1 C 0.4808(6) 0.09990(17) 0.8626(4) 0.0374(11) Uani 1 1 d . .
C2 C 0.4408(6) 0.06722(18) 0.7802(4) 0.0419(12) Uani 1 1 d . .
C23 C 0.6037(10) 0.1551(3) 1.2607(6) 0.089(3) Uani 1 1 d . .
H23A H 0.6929 0.1761 1.2818 0.133 Uiso 1 1 calc R U
H23B H 0.5525 0.1535 1.3210 0.133 Uiso 1 1 calc R U
H23C H 0.6506 0.1278 1.2522 0.133 Uiso 1 1 calc R U
C20 C 0.8593(10) 0.2078(3) 1.1472(8) 0.106(3) Uani 1 1 d . .
H20A H 0.9089 0.1798 1.1616 0.159 Uiso 1 1 calc R U
H20B H 0.9452 0.2282 1.1464 0.159 Uiso 1 1 calc R U
H20C H 0.8140 0.2151 1.2082 0.159 Uiso 1 1 calc R U
C24 C 0.3271(11) 0.1340(3) 1.1120(8) 0.101(3) Uani 1 1 d . .
H24A H 0.2419 0.1418 1.0390 0.152 Uiso 1 1 calc R U
H24B H 0.3742 0.1067 1.1036 0.152 Uiso 1 1 calc R U
H24C H 0.2762 0.1324 1.1725 0.152 Uiso 1 1 calc R U
C22 C 0.3891(11) 0.2117(3) 1.1553(7) 0.097(3) Uani 1 1 d . .
H22A H 0.3048 0.2188 1.0814 0.146 Uiso 1 1 calc R U
H22B H 0.3363 0.2103 1.2149 0.146 Uiso 1 1 calc R U
H22C H 0.4765 0.2331 1.1760 0.146 Uiso 1 1 calc R U
C19 C 0.7915(11) 0.1975(3) 0.9340(8) 0.107(3) Uani 1 1 d . .
H19A H 0.8428 0.1697 0.9489 0.161 Uiso 1 1 calc R U
H19B H 0.7028 0.1976 0.8588 0.161 Uiso 1 1 calc R U
H19C H 0.8764 0.2182 0.9342 0.161 Uiso 1 1 calc R U
C21 C 0.6352(11) 0.2526(2) 1.0038(9) 0.103(3) Uani 1 1 d . .
H21A H 0.5871 0.2599 1.0634 0.154 Uiso 1 1 calc R U
H21B H 0.7205 0.2733 1.0038 0.154 Uiso 1 1 calc R U
H21C H 0.5470 0.2526 0.9285 0.154 Uiso 1 1 calc R U
C15 C 0.3815(10) 0.1434(4) 0.5360(8) 0.116(4) Uani 1 1 d . .
H15A H 0.4380 0.1623 0.5996 0.174 Uiso 1 1 calc R U
H15B H 0.4354 0.1159 0.5504 0.174 Uiso 1 1 calc R U
H15C H 0.3885 0.1548 0.4640 0.174 Uiso 1 1 calc R U
C13 C 0.1061(11) 0.1823(3) 0.5033(7) 0.093(3) Uani 1 1 d . .
H13A H 0.1592 0.2009 0.5685 0.139 Uiso 1 1 calc R U
H13B H 0.1178 0.1943 0.4331 0.139 Uiso 1 1 calc R U
H13C H -0.0126 0.1793 0.4936 0.139 Uiso 1 1 calc R U
C18 C 0.0128(11) 0.0880(3) 0.7990(8) 0.099(3) Uani 1 1 d . .
H18A H 0.0487 0.1133 0.8454 0.148 Uiso 1 1 calc R U
H18B H -0.0921 0.0779 0.8065 0.148 Uiso 1 1 calc R U
H18C H 0.0988 0.0664 0.8260 0.148 Uiso 1 1 calc R U
C17 C -0.0704(12) 0.0580(4) 0.5993(10) 0.137(5) Uani 1 1 d . .
H17A H 0.0178 0.0368 0.6250 0.205 Uiso 1 1 calc R U
H17B H -0.1726 0.0474 0.6099 0.205 Uiso 1 1 calc R U
H17C H -0.0922 0.0641 0.5177 0.205 Uiso 1 1 calc R U
C14 C 0.1104(12) 0.1086(3) 0.4244(6) 0.101(3) Uani 1 1 d . .
H14A H 0.1662 0.0814 0.4406 0.151 Uiso 1 1 calc R U
H14B H -0.0083 0.1052 0.4143 0.151 Uiso 1 1 calc R U
H14C H 0.1221 0.1202 0.3539 0.151 Uiso 1 1 calc R U
C16 C -0.1471(9) 0.1335(3) 0.6353(9) 0.115(4) Uani 1 1 d . .
H16A H -0.1049 0.1582 0.6831 0.172 Uiso 1 1 calc R U
H16B H -0.1699 0.1406 0.5542 0.172 Uiso 1 1 calc R U
H16C H -0.2502 0.1239 0.6464 0.172 Uiso 1 1 calc R U
Cl1 Cl 0.1746(2) 0.21609(6) 0.82237(15) 0.0691(5) Uani 1 1 d . .

loop_
_atom_site_aniso_label
_atom_site_aniso_U_11
_atom_site_aniso_U_22
_atom_site_aniso_U_33
_atom_site_aniso_U_23
_atom_site_aniso_U_13
_atom_site_aniso_U_12
Ir1 0.03120(11) 0.04043(11) 0.03166(10) 0.00099(9) 0.00298(7) 0.00201(8)
P2 0.0351(7) 0.0405(7) 0.0328(6) -0.0051(6) 0.0034(5) 0.0021(6)
P1 0.0300(6) 0.0571(8) 0.0320(7) -0.0012(6) 0.0017(5) -0.0070(6)
O2 0.046(2) 0.046(2) 0.0337(18) -0.0061(16) -0.0021(16) 0.0117(17)
F6 0.097(3) 0.131(4) 0.049(2) 0.015(3) 0.010(2) 0.045(3)
O1 0.051(2) 0.057(2) 0.038(2) -0.0128(18) 0.0011(17) -0.0035(18)
F5 0.108(4) 0.085(3) 0.099(4) 0.006(3) -0.008(3) 0.056(3)
F3 0.205(7) 0.103(4) 0.164(6) -0.082(4) -0.017(5) 0.069(5)
F4 0.053(2) 0.147(5) 0.107(4) 0.038(4) -0.006(2) -0.013(3)
C4 0.056(3) 0.038(3) 0.062(4) 0.002(3) 0.023(3) 0.008(3)
F2 0.126(5) 0.118(4) 0.159(5) -0.083(4) 0.041(4) -0.052(4)
C5 0.039(3) 0.047(3) 0.044(3) 0.003(2) 0.013(2) 0.008(2)
F1 0.244(8) 0.140(6) 0.099(4) -0.056(4) 0.099(5) -0.030(5)
C7 0.092(6) 0.062(4) 0.077(5) -0.027(4) 0.028(4) 0.000(4)
C11 0.051(3) 0.049(3) 0.063(4) -0.004(3) 0.006(3) -0.016(3)
C3 0.052(3) 0.049(3) 0.048(3) -0.011(3) 0.018(3) -0.001(3)
C8 0.055(4) 0.069(4) 0.055(4) 0.010(3) 0.012(3) 0.027(3)
C12 0.047(3) 0.081(4) 0.033(3) -0.005(3) 0.012(2) 0.010(3)
C10 0.047(3) 0.078(5) 0.061(4) -0.004(4) 0.017(3) -0.019(3)
C6 0.039(3) 0.039(3) 0.036(3) -0.003(2) 0.011(2) 0.006(2)
C9 0.053(4) 0.090(5) 0.033(3) 0.008(3) 0.006(3) -0.013(3)
C1 0.036(3) 0.045(3) 0.030(2) -0.002(2) 0.009(2) -0.003(2)
C2 0.041(3) 0.049(3) 0.032(3) -0.005(2) 0.008(2) -0.003(2)
C23 0.085(6) 0.141(9) 0.037(4) 0.010(4) 0.015(4) 0.021(5)
C20 0.077(5) 0.112(7) 0.093(6) 0.004(6) -0.020(5) -0.049(5)
C24 0.081(6) 0.155(9) 0.081(6) -0.004(6) 0.044(5) -0.029(6)
C22 0.105(6) 0.117(7) 0.074(5) -0.009(5) 0.035(5) 0.051(6)
C19 0.100(7) 0.121(8) 0.121(8) -0.010(6) 0.064(6) -0.044(6)
C21 0.093(6) 0.060(5) 0.140(9) 0.008(5) 0.018(6) -0.017(4)
C15 0.069(5) 0.212(12) 0.076(6) 0.031(7) 0.036(5) -0.024(6)
C13 0.120(7) 0.090(6) 0.058(4) 0.031(4) 0.016(5) 0.005(5)
C18 0.089(6) 0.125(8) 0.097(6) 0.023(6) 0.051(5) -0.025(5)
C17 0.101(7) 0.169(10) 0.154(10) -0.088(9) 0.059(7) -0.091(7)
C14 0.127(7) 0.132(8) 0.038(4) -0.011(5) 0.021(4) -0.013(6)
C16 0.037(4) 0.152(9) 0.147(9) 0.035(8) 0.020(5) 0.005(5)
Cl1 0.0648(10) 0.0669(10) 0.0658(10) 0.0047(8) 0.0085(8) 0.0310(8)

loop_
_atom_type_symbol
_atom_type_description
_atom_type_scat_dispersion_real
_atom_type_scat_dispersion_imag
_atom_type_scat_source
C C 0.0033 0.0016 'International Tables Vol C Tables 4.2.6.8 and 6.1.1.4'
H H 0.0000 0.0000 'International Tables Vol C Tables 4.2.6.8 and 6.1.1.4'
O O 0.0106 0.0060 'International Tables Vol C Tables 4.2.6.8 and 6.1.1.4'
F F 0.0171 0.0103 'International Tables Vol C Tables 4.2.6.8 and 6.1.1.4'
P P 0.1023 0.0942 'International Tables Vol C Tables 4.2.6.8 and 6.1.1.4'
Cl Cl 0.1484 0.1585 'International Tables Vol C Tables 4.2.6.8 and 6.1.1.4'
Ir Ir -1.4442 7.9887 'International Tables Vol C Tables 4.2.6.8 and 6.1.1.4'

loop_
_geom_angle_atom_site_label_1
_geom_angle_atom_site_label_2
_geom_angle_atom_site_label_3
_geom_angle
C1 Ir1 P2 80.37(14)
C1 Ir1 P1 80.24(14)
P2 Ir1 P1 160.59(5)
C1 Ir1 Cl1 174.67(15)
P2 Ir1 Cl1 99.10(6)
P1 Ir1 Cl1 100.11(6)
O2 P2 C11 99.8(3)
O2 P2 C12 100.0(3)
C11 P2 C12 114.4(3)
O2 P2 Ir1 103.70(13)
C11 P2 Ir1 119.3(2)
C12 P2 Ir1 115.2(2)
O1 P1 C9 100.8(3)
O1 P1 C10 100.6(3)
C9 P1 C10 113.4(3)
O1 P1 Ir1 103.36(14)
C9 P1 Ir1 120.3(2)
C10 P1 Ir1 114.4(2)
C6 O2 P2 116.2(3)
C2 O1 P1 116.6(3)
C5 C4 C3 120.7(5)
C4 C5 C6 118.6(5)
C4 C5 C8 120.6(5)
C6 C5 C8 120.7(5)
F2 C7 F3 107.7(8)
F2 C7 F1 101.1(8)
F3 C7 F1 105.9(8)
F2 C7 C3 114.5(6)
F3 C7 C3 114.4(7)
F1 C7 C3 112.0(7)
C21 C11 C19 108.8(7)
C21 C11 C20 110.5(7)
C19 C11 C20 108.4(7)
C21 C11 P2 109.5(5)
C19 C11 P2 106.5(5)
C20 C11 P2 112.9(5)
C4 C3 C2 118.5(5)
C4 C3 C7 119.7(6)
C2 C3 C7 121.7(6)
F4 C8 F6 105.3(6)
F4 C8 F5 105.8(6)
F6 C8 F5 105.5(6)
F4 C8 C5 113.3(6)
F6 C8 C5 113.5(5)
F5 C8 C5 112.8(6)
C23 C12 C24 109.2(7)
C23 C12 C22 111.2(6)
C24 C12 C22 108.4(6)
C23 C12 P2 113.7(4)
C24 C12 P2 104.1(4)
C22 C12 P2 109.9(5)
C17 C10 C16 113.0(7)
C17 C10 C18 108.5(8)
C16 C10 C18 106.4(7)
C17 C10 P1 114.0(5)
C16 C10 P1 109.9(5)
C18 C10 P1 104.4(5)
O2 C6 C5 118.9(4)
O2 C6 C1 118.2(4)
C5 C6 C1 122.8(5)
C14 C9 C13 110.8(6)
C14 C9 C15 106.6(7)
C13 C9 C15 109.5(7)
C14 C9 P1 114.6(5)
C13 C9 P1 109.6(5)
C15 C9 P1 105.4(5)
C2 C1 C6 115.9(5)
C2 C1 Ir1 122.6(4)
C6 C1 Ir1 121.5(4)
O1 C2 C3 119.5(5)
O1 C2 C1 117.1(5)
C3 C2 C1 123.4(5)

loop_
_geom_bond_atom_site_label_1
_geom_bond_atom_site_label_2
_geom_bond_distance
Ir1 C1 1.997(5)
Ir1 P2 2.2919(15)
Ir1 P1 2.2946(15)
Ir1 Cl1 2.3840(16)
P2 O2 1.656(4)
P2 C11 1.853(6)
P2 C12 1.859(6)
P1 O1 1.661(4)
P1 C9 1.846(6)
P1 C10 1.855(6)
O2 C6 1.374(6)
F6 C8 1.317(7)
O1 C2 1.386(6)
F5 C8 1.325(7)
F3 C7 1.288(9)
F4 C8 1.304(8)
C4 C5 1.393(8)
C4 C3 1.383(8)
F2 C7 1.303(9)
C5 C6 1.386(7)
C5 C8 1.494(8)
F1 C7 1.310(10)
C7 C3 1.478(9)
C11 C21 1.527(10)
C11 C19 1.515(10)
C11 C20 1.526(9)
C3 C2 1.385(8)
C12 C23 1.521(9)
C12 C24 1.536(11)
C12 C22 1.554(10)
C10 C17 1.507(11)
C10 C16 1.521(11)
C10 C18 1.527(10)
C6 C1 1.397(7)
C9 C14 1.520(10)
C9 C13 1.521(11)
C9 C15 1.550(10)
C1 C2 1.389(7)
